data_1545841
loop_
_publ_author_name
'Dubey, Ritesh'
'Mir, Niyaz A.'
'Desiraju, Gautam R.'

_publ_section_title
;
 Quaternary cocrystals: combinatorial synthetic strategies based on
 long-range synthon Aufbau modules (LSAM)
;
_journal_issue 2
_journal_name_full IUCrJ
_journal_page_first 102
_journal_page_last 107
_journal_paper_doi 10.1107/S2052252515023957
_journal_volume 3
_journal_year 2016
_chemical_formula_sum 'C36 H48 N6 O6'
_chemical_formula_weight 660.82
_chemical_name_systematic
;
 ?
;
_space_group_crystal_system monoclinic
_space_group_IT_number 14
_space_group_name_Hall '-P 2ybc'
_space_group_name_H-M_alt 'P 1 21/c 1'
_symmetry_space_group_name_Hall '-P 2ybc'
_symmetry_space_group_name_H-M 'P 1 21/c 1'
_atom_sites_solution_hydrogens geom
_audit_creation_method SHELXL-2013
_cell_angle_alpha 90
_cell_angle_beta 90.200(2)
_cell_angle_gamma 90
_cell_formula_units_Z 4
_cell_length_a 15.6084(8)
_cell_length_b 13.4786(7)
_cell_length_c 17.2209(9)
_cell_measurement_temperature 150(2)
_cell_volume 3622.9(3)
_computing_structure_refinement 'SHELXL-2013 (Sheldrick, 2013)'
_diffrn_ambient_temperature 150(2)
_diffrn_measured_fraction_theta_full 0.998
_diffrn_measured_fraction_theta_max 0.999
_diffrn_measurement_device_type 'CCD area detector'
_diffrn_measurement_method 'phi and omega scans'
_diffrn_radiation_type MoK\a
_diffrn_radiation_wavelength 0.71073
_diffrn_reflns_av_R_equivalents 0.0416
_diffrn_reflns_av_unetI/netI 0.0167
_diffrn_reflns_Laue_measured_fraction_full 0.998
_diffrn_reflns_Laue_measured_fraction_max 0.999
_diffrn_reflns_limit_h_max 19
_diffrn_reflns_limit_h_min -19
_diffrn_reflns_limit_k_max 16
_diffrn_reflns_limit_k_min -16
_diffrn_reflns_limit_l_max 21
_diffrn_reflns_limit_l_min -21
_diffrn_reflns_number 109213
_diffrn_reflns_point_group_measured_fraction_full 0.998
_diffrn_reflns_point_group_measured_fraction_max 0.999
_diffrn_reflns_theta_full 25.242
_diffrn_reflns_theta_max 25.998
_diffrn_reflns_theta_min 3.016
_diffrn_source 'sealed tube'
_exptl_absorpt_coefficient_mu 0.084
_exptl_absorpt_correction_T_max 0.985
_exptl_absorpt_correction_T_min 0.973
_exptl_absorpt_correction_type analytical
_exptl_absorpt_process_details 'Bruker, AXS, 2008'
_exptl_crystal_colour Colorless
_exptl_crystal_density_diffrn 1.212
_exptl_crystal_description Block
_exptl_crystal_F_000 1416
_exptl_crystal_size_max 0.420
_exptl_crystal_size_mid 0.270
_exptl_crystal_size_min 0.180
_refine_diff_density_max 0.240
_refine_diff_density_min -0.262
_refine_diff_density_rms 0.062
_refine_ls_extinction_method none
_refine_ls_goodness_of_fit_ref 0.845
_refine_ls_hydrogen_treatment constr
_refine_ls_matrix_type full
_refine_ls_number_parameters 451
_refine_ls_number_reflns 7113
_refine_ls_number_restraints 0
_refine_ls_restrained_S_all 0.845
_refine_ls_R_factor_all 0.0757
_refine_ls_R_factor_gt 0.0534
_refine_ls_shift/su_max 0.020
_refine_ls_shift/su_mean 0.001
_refine_ls_structure_factor_coef Fsqd
_refine_ls_weighting_details
;
 w=1/[\s^2^(Fo^2^)+(0.2000P)^2^]
 where P=(Fo^2^+2Fc^2^)/3
;
_refine_ls_weighting_scheme calc
_refine_ls_wR_factor_gt 0.1812
_refine_ls_wR_factor_ref 0.2107
_reflns_Friedel_coverage 0.000
_reflns_number_gt 5040
_reflns_number_total 7113
_reflns_threshold_expression 'I > 2\s(I)'
_cod_data_source_file hi5641.cif
_cod_data_source_block BS_PGL_TMP.cif
_cod_depositor_comments
;
The following automatic conversions were performed:

'_exptl_absorpt_correction_type' value 'Analytical' changed to
'analytical' according to
/home/data/users/saulius/crontab/automatic-downloads/rss-feeds/IUCr/lib/dictionaries/cif_core.dic
dictionary named 'cif_core.dic' version 2.4.2 from 2011-04-26.

Automatic conversion script
Id: cif_fix_values 4973 2017-02-22 13:04:09Z antanas 
;
_cod_database_code 1545841
_shelx_space_group_comment
;
The symmetry employed for this shelxl refinement is uniquely defined
by the following loop, which should always be used as a source of
symmetry information in preference to the above space-group names.
They are only intended as comments.
;
_shelx_estimated_absorpt_t_min 0.966
_shelx_estimated_absorpt_t_max 0.985
_shelxl_version_number 2013-2

loop_
_space_group_symop_operation_xyz
'x, y, z'
'-x, y+1/2, -z+1/2'
'-x, -y, -z'
'x, -y-1/2, z-1/2'

loop_
_atom_site_label
_atom_site_type_symbol
_atom_site_fract_x
_atom_site_fract_y
_atom_site_fract_z
_atom_site_U_iso_or_equiv
_atom_site_adp_type
_atom_site_occupancy
_atom_site_site_symmetry_order
_atom_site_calc_flag
_atom_site_refinement_flags_posn
_atom_site_refinement_flags_adp
O6 O 0.90188(7) 0.89146(8) 0.15658(6) 0.0535(3) Uani 1 1 d . .
H6 H 0.8670 0.9103 0.1224 0.080 Uiso 1 1 calc R U
O3 O 0.40053(8) 1.30840(9) -0.33977(7) 0.0637(4) Uani 1 1 d . .
H3 H 0.3813 1.2556 -0.3590 0.096 Uiso 1 1 calc R U
N4 N 0.18146(7) 1.13651(9) -0.55086(7) 0.0434(3) Uani 1 1 d . .
N1 N 0.72228(8) 1.37025(10) -0.04770(7) 0.0476(3) Uani 1 1 d . .
C9 C 1.04170(9) 1.03465(11) 0.28154(8) 0.0401(3) Uani 1 1 d . .
O2 O 0.59700(8) 1.43145(8) -0.15866(7) 0.0628(4) Uani 1 1 d . .
H2 H 0.6342 1.4133 -0.1263 0.094 Uiso 1 1 calc R U
O4 O 0.95897(9) 1.24052(8) 0.16985(8) 0.0710(4) Uani 1 1 d . .
H4 H 0.9165 1.2428 0.1398 0.107 Uiso 1 1 calc R U
C2 C 0.57685(8) 1.25477(10) -0.16537(8) 0.0414(3) Uani 1 1 d . .
H2A H 0.6180 1.2436 -0.1255 0.050 Uiso 1 1 calc R U
C6 C 0.47577(9) 1.18990(11) -0.25925(8) 0.0435(4) Uani 1 1 d . .
H6A H 0.4483 1.1350 -0.2834 0.052 Uiso 1 1 calc R U
C11 C 0.94268(8) 0.97191(10) 0.18742(7) 0.0383(3) Uani 1 1 d . .
O1 O 0.54723(8) 1.08114(8) -0.17511(8) 0.0743(4) Uani 1 1 d . .
H1 H 0.5888 1.0798 -0.1440 0.111 Uiso 1 1 calc R U
O5 O 1.09631(7) 1.01215(8) 0.34095(6) 0.0590(3) Uani 1 1 d . .
H5 H 1.1114 1.0646 0.3635 0.088 Uiso 1 1 calc R U
C5 C 0.45832(9) 1.28641(11) -0.28288(8) 0.0427(4) Uani 1 1 d . .
N3 N 0.30153(8) 1.18600(9) -0.44037(7) 0.0484(3) Uani 1 1 d . .
C10 C 1.00066(9) 0.95481(11) 0.24707(8) 0.0433(4) Uani 1 1 d . .
H10 H 1.0121 0.8891 0.2641 0.052 Uiso 1 1 calc R U
C12 C 0.92707(8) 1.06717(10) 0.16089(8) 0.0400(3) Uani 1 1 d . .
H12 H 0.8873 1.0786 0.1199 0.048 Uiso 1 1 calc R U
C3 C 0.55839(8) 1.34996(11) -0.19020(8) 0.0423(4) Uani 1 1 d . .
C30 C 0.25540(9) 1.17867(11) -0.57146(8) 0.0446(4) Uani 1 1 d . .
C4 C 0.49851(10) 1.36649(11) -0.24831(8) 0.0473(4) Uani 1 1 d . .
H4A H 0.4852 1.4322 -0.2642 0.057 Uiso 1 1 calc R U
C1 C 0.53415(9) 1.17586(11) -0.19973(8) 0.0439(4) Uani 1 1 d . .
C13 C 0.70482(10) 1.37164(11) 0.02791(9) 0.0484(4) Uani 1 1 d . .
N2 N 0.82840(9) 1.27715(10) 0.05611(8) 0.0576(4) Uani 1 1 d . .
C8 C 1.02740(8) 1.13089(10) 0.25612(8) 0.0416(3) Uani 1 1 d . .
H8 H 1.0559 1.1854 0.2799 0.050 Uiso 1 1 calc R U
C16 C 0.79230(10) 1.32258(12) -0.07266(8) 0.0499(4) Uani 1 1 d . .
C7 C 0.97043(9) 1.14567(10) 0.19511(8) 0.0428(3) Uani 1 1 d . .
C31 C 0.16618(9) 1.11939(11) -0.47571(8) 0.0443(4) Uani 1 1 d . .
C29 C 0.31616(9) 1.20267(12) -0.51544(8) 0.0471(4) Uani 1 1 d . .
C14 C 0.75864(11) 1.32517(12) 0.08065(8) 0.0523(4) Uani 1 1 d . .
C15 C 0.84597(10) 1.27449(13) -0.01942(9) 0.0534(4) Uani 1 1 d . .
C32 C 0.22691(9) 1.14513(11) -0.41935(8) 0.0464(4) Uani 1 1 d . .
C34 C 0.26833(13) 1.19826(17) -0.65628(9) 0.0732(6) Uani 1 1 d . .
H34A H 0.3130 1.1540 -0.6763 0.110 Uiso 1 1 calc R U
H34B H 0.2859 1.2674 -0.6637 0.110 Uiso 1 1 calc R U
H34C H 0.2146 1.1862 -0.6843 0.110 Uiso 1 1 calc R U
C18 C 0.74221(16) 1.3259(2) 0.16638(10) 0.0965(8) Uani 1 1 d . .
H18A H 0.7936 1.3033 0.1940 0.145 Uiso 1 1 calc R U
H18B H 0.6943 1.2815 0.1782 0.145 Uiso 1 1 calc R U
H18C H 0.7280 1.3934 0.1830 0.145 Uiso 1 1 calc R U
C35 C 0.08248(11) 1.07301(17) -0.45536(11) 0.0752(6) Uani 1 1 d . .
H35A H 0.0493 1.0611 -0.5029 0.113 Uiso 1 1 calc R U
H35B H 0.0505 1.1176 -0.4211 0.113 Uiso 1 1 calc R U
H35C H 0.0927 1.0098 -0.4287 0.113 Uiso 1 1 calc R U
C36 C 0.21262(14) 1.12957(19) -0.33477(10) 0.0862(7) Uani 1 1 d . .
H36A H 0.2646 1.1477 -0.3060 0.129 Uiso 1 1 calc R U
H36B H 0.1991 1.0596 -0.3252 0.129 Uiso 1 1 calc R U
H36C H 0.1648 1.1711 -0.3175 0.129 Uiso 1 1 calc R U
C20 C 0.80882(13) 1.32221(19) -0.15797(10) 0.0827(6) Uani 1 1 d . .
H20A H 0.7592 1.3501 -0.1853 0.124 Uiso 1 1 calc R U
H20B H 0.8184 1.2539 -0.1755 0.124 Uiso 1 1 calc R U
H20C H 0.8597 1.3623 -0.1691 0.124 Uiso 1 1 calc R U
C17 C 0.62476(13) 1.42612(16) 0.05263(12) 0.0772(6) Uani 1 1 d . .
H17A H 0.5952 1.4521 0.0066 0.116 Uiso 1 1 calc R U
H17B H 0.6404 1.4812 0.0870 0.116 Uiso 1 1 calc R U
H17C H 0.5868 1.3804 0.0803 0.116 Uiso 1 1 calc R U
C19 C 0.92416(14) 1.21952(18) -0.04480(13) 0.0904(7) Uani 1 1 d . .
H19A H 0.9570 1.1985 0.0009 0.136 Uiso 1 1 calc R U
H19B H 0.9597 1.2630 -0.0770 0.136 Uiso 1 1 calc R U
H19C H 0.9071 1.1611 -0.0750 0.136 Uiso 1 1 calc R U
C33 C 0.40061(12) 1.2483(2) -0.53587(12) 0.0867(7) Uani 1 1 d . .
H33A H 0.4330 1.2620 -0.4882 0.130 Uiso 1 1 calc R U
H33B H 0.3909 1.3104 -0.5641 0.130 Uiso 1 1 calc R U
H33C H 0.4331 1.2024 -0.5686 0.130 Uiso 1 1 calc R U
N6 N 0.32962(8) 0.95515(10) 0.05765(7) 0.0484(3) Uani 1 1 d . .
N5 N 0.22419(7) 1.04417(9) -0.04902(7) 0.0422(3) Uani 1 1 d . .
C21 C 0.20634(9) 1.04912(11) 0.02631(8) 0.0422(3) Uani 1 1 d . .
C23 C 0.34730(9) 0.94920(11) -0.01828(8) 0.0440(4) Uani 1 1 d . .
C22 C 0.26022(9) 1.00502(11) 0.08082(8) 0.0457(4) Uani 1 1 d . .
C24 C 0.29428(9) 0.99501(11) -0.07244(8) 0.0427(4) Uani 1 1 d . .
C26 C 0.24364(14) 1.01047(19) 0.16632(10) 0.0815(6) Uani 1 1 d . .
H26A H 0.2947 0.9885 0.1948 0.122 Uiso 1 1 calc R U
H26B H 0.1952 0.9674 0.1794 0.122 Uiso 1 1 calc R U
H26C H 0.2302 1.0790 0.1807 0.122 Uiso 1 1 calc R U
C27 C 0.42540(12) 0.89281(16) -0.04136(12) 0.0751(6) Uani 1 1 d . .
H27A H 0.4568 0.8722 0.0053 0.113 Uiso 1 1 calc R U
H27B H 0.4621 0.9352 -0.0733 0.113 Uiso 1 1 calc R U
H27C H 0.4085 0.8340 -0.0712 0.113 Uiso 1 1 calc R U
C28 C 0.31195(12) 0.99093(15) -0.15779(10) 0.0699(5) Uani 1 1 d . .
H28A H 0.2629 1.0181 -0.1864 0.105 Uiso 1 1 calc R U
H28B H 0.3213 0.9219 -0.1735 0.105 Uiso 1 1 calc R U
H28C H 0.3632 1.0302 -0.1694 0.105 Uiso 1 1 calc R U
C25 C 0.12686(11) 1.10466(15) 0.04913(11) 0.0681(5) Uani 1 1 d . .
H25A H 0.0996 1.1325 0.0026 0.102 Uiso 1 1 calc R U
H25B H 0.1422 1.1585 0.0848 0.102 Uiso 1 1 calc R U
H25C H 0.0870 1.0592 0.0748 0.102 Uiso 1 1 calc R U

loop_
_atom_site_aniso_label
_atom_site_aniso_U_11
_atom_site_aniso_U_22
_atom_site_aniso_U_33
_atom_site_aniso_U_23
_atom_site_aniso_U_13
_atom_site_aniso_U_12
O6 0.0597(7) 0.0465(6) 0.0541(7) 0.0001(5) -0.0276(5) -0.0061(5)
O3 0.0710(8) 0.0619(7) 0.0580(7) 0.0115(6) -0.0383(6) -0.0110(6)
N4 0.0394(6) 0.0561(7) 0.0347(7) -0.0002(5) -0.0078(5) -0.0087(5)
N1 0.0477(7) 0.0575(8) 0.0376(7) 0.0010(5) -0.0120(5) -0.0040(6)
C9 0.0346(7) 0.0545(8) 0.0312(7) 0.0009(6) -0.0063(5) -0.0011(6)
O2 0.0766(8) 0.0484(6) 0.0633(8) 0.0053(5) -0.0360(6) -0.0141(5)
O4 0.0882(10) 0.0425(6) 0.0821(9) 0.0030(6) -0.0465(7) -0.0010(6)
C2 0.0381(7) 0.0495(8) 0.0365(7) 0.0015(6) -0.0096(6) -0.0001(6)
C6 0.0413(8) 0.0484(8) 0.0408(8) -0.0036(6) -0.0073(6) -0.0038(6)
C11 0.0362(7) 0.0446(8) 0.0342(7) -0.0016(6) -0.0036(6) -0.0025(6)
O1 0.0882(10) 0.0429(7) 0.0914(10) 0.0002(6) -0.0520(7) 0.0027(6)
O5 0.0639(7) 0.0602(7) 0.0525(7) 0.0046(5) -0.0320(6) -0.0050(5)
C5 0.0389(7) 0.0548(9) 0.0344(7) 0.0066(6) -0.0084(6) -0.0051(6)
N3 0.0419(7) 0.0625(8) 0.0408(7) 0.0009(6) -0.0111(5) -0.0135(6)
C10 0.0429(8) 0.0470(8) 0.0400(8) 0.0052(6) -0.0081(6) -0.0010(6)
C12 0.0372(7) 0.0473(8) 0.0353(7) -0.0007(6) -0.0097(5) 0.0015(6)
C3 0.0417(8) 0.0478(8) 0.0372(7) 0.0022(6) -0.0065(6) -0.0088(6)
C30 0.0403(8) 0.0575(9) 0.0359(8) -0.0015(6) -0.0027(6) -0.0086(7)
C4 0.0509(8) 0.0476(8) 0.0433(8) 0.0110(6) -0.0115(6) -0.0061(7)
C1 0.0426(8) 0.0444(8) 0.0447(8) -0.0017(6) -0.0084(6) 0.0015(6)
C13 0.0488(9) 0.0547(9) 0.0418(8) -0.0039(7) -0.0038(7) -0.0024(7)
N2 0.0628(9) 0.0652(9) 0.0448(8) 0.0041(6) -0.0129(6) 0.0051(7)
C8 0.0379(7) 0.0477(8) 0.0392(7) -0.0067(6) -0.0038(6) -0.0042(6)
C16 0.0434(8) 0.0678(10) 0.0386(8) -0.0043(7) -0.0060(6) -0.0059(7)
C7 0.0426(8) 0.0431(8) 0.0426(8) -0.0016(6) -0.0046(6) 0.0013(6)
C31 0.0415(8) 0.0535(8) 0.0378(8) 0.0005(6) -0.0061(6) -0.0115(6)
C29 0.0389(8) 0.0632(9) 0.0391(8) 0.0001(6) -0.0026(6) -0.0102(7)
C14 0.0610(10) 0.0600(9) 0.0357(8) 0.0002(7) -0.0080(7) -0.0027(8)
C15 0.0480(9) 0.0649(10) 0.0473(9) -0.0073(7) -0.0094(7) 0.0010(7)
C32 0.0466(8) 0.0592(9) 0.0335(7) 0.0036(6) -0.0059(6) -0.0151(7)
C34 0.0732(12) 0.1120(16) 0.0344(9) 0.0034(9) 0.0000(8) -0.0224(11)
C18 0.1089(18) 0.145(2) 0.0361(10) 0.0037(11) 0.0000(10) 0.0077(15)
C35 0.0533(10) 0.1138(16) 0.0585(11) 0.0105(10) -0.0047(8) -0.0385(10)
C36 0.0940(15) 0.1274(18) 0.0371(9) 0.0130(10) -0.0109(9) -0.0519(13)
C20 0.0703(12) 0.1387(19) 0.0392(9) -0.0062(11) -0.0008(9) 0.0028(12)
C17 0.0695(12) 0.0900(14) 0.0722(13) -0.0112(10) 0.0034(10) 0.0211(11)
C19 0.0699(13) 0.1172(18) 0.0841(15) -0.0193(13) -0.0072(11) 0.0310(12)
C33 0.0487(10) 0.145(2) 0.0663(12) 0.0054(12) -0.0008(9) -0.0426(12)
N6 0.0463(7) 0.0582(8) 0.0407(7) 0.0066(6) -0.0073(6) 0.0089(6)
N5 0.0367(6) 0.0524(7) 0.0375(7) -0.0017(5) -0.0065(5) 0.0060(5)
C21 0.0349(7) 0.0521(8) 0.0396(8) -0.0030(6) -0.0020(6) 0.0016(6)
C23 0.0378(8) 0.0510(8) 0.0431(8) -0.0013(6) -0.0045(6) 0.0081(6)
C22 0.0415(8) 0.0582(9) 0.0376(8) 0.0021(6) -0.0018(6) 0.0004(7)
C24 0.0379(7) 0.0533(8) 0.0369(8) -0.0013(6) -0.0021(6) 0.0051(6)
C26 0.0754(13) 0.1314(19) 0.0378(9) 0.0054(10) 0.0031(9) 0.0116(12)
C27 0.0588(11) 0.0948(15) 0.0716(13) -0.0060(10) -0.0046(9) 0.0359(10)
C28 0.0650(11) 0.1057(15) 0.0389(9) -0.0033(9) 0.0005(8) 0.0197(10)
C25 0.0520(10) 0.0915(13) 0.0609(11) -0.0073(9) 0.0046(8) 0.0257(9)

loop_
_atom_type_symbol
_atom_type_description
_atom_type_scat_dispersion_real
_atom_type_scat_dispersion_imag
_atom_type_scat_source
C C 0.0030 0.0020 'International Tables Vol C Tables 4.2.6.8 and 6.1.1.4'
H H 0.0000 0.0000 'International Tables Vol C Tables 4.2.6.8 and 6.1.1.4'
N N 0.0060 0.0030 'International Tables Vol C Tables 4.2.6.8 and 6.1.1.4'
O O 0.0110 0.0060 'International Tables Vol C Tables 4.2.6.8 and 6.1.1.4'

loop_
_geom_angle_atom_site_label_1
_geom_angle_atom_site_label_2
_geom_angle_atom_site_label_3
_geom_angle
C11 O6 H6 109.5
C5 O3 H3 109.5
C30 N4 C31 119.20(12)
C13 N1 C16 119.36(13)
O5 C9 C10 115.84(13)
O5 C9 C8 122.98(13)
C10 C9 C8 121.19(13)
C3 O2 H2 109.5
C7 O4 H4 109.5
C3 C2 C1 118.71(13)
C3 C2 H2A 120.6
C1 C2 H2A 120.6
C1 C6 C5 118.25(13)
C1 C6 H6A 120.9
C5 C6 H6A 120.9
O6 C11 C12 121.83(12)
O6 C11 C10 117.32(12)
C12 C11 C10 120.84(13)
C1 O1 H1 109.5
C9 O5 H5 109.5
O3 C5 C4 116.00(13)
O3 C5 C6 122.88(13)
C4 C5 C6 121.11(13)
C29 N3 C32 118.92(12)
C11 C10 C9 119.23(13)
C11 C10 H10 120.4
C9 C10 H10 120.4
C11 C12 C7 118.85(13)
C11 C12 H12 120.6
C7 C12 H12 120.6
O2 C3 C2 122.19(12)
O2 C3 C4 117.00(13)
C2 C3 C4 120.81(13)
N4 C30 C29 120.21(13)
N4 C30 C34 116.96(13)
C29 C30 C34 122.82(13)
C5 C4 C3 119.32(13)
C5 C4 H4A 120.3
C3 C4 H4A 120.3
O1 C1 C6 117.22(13)
O1 C1 C2 121.02(13)
C6 C1 C2 121.75(13)
N1 C13 C14 120.62(14)
N1 C13 C17 117.02(14)
C14 C13 C17 122.35(15)
C15 N2 C14 119.54(13)
C9 C8 C7 118.36(12)
C9 C8 H8 120.8
C7 C8 H8 120.8
N1 C16 C15 119.95(13)
N1 C16 C20 117.46(15)
C15 C16 C20 122.58(15)
O4 C7 C12 121.15(13)
O4 C7 C8 117.35(12)
C12 C7 C8 121.50(13)
N4 C31 C32 120.43(13)
N4 C31 C35 117.34(13)
C32 C31 C35 122.23(13)
N3 C29 C30 121.05(13)
N3 C29 C33 116.80(14)
C30 C29 C33 122.14(14)
N2 C14 C13 120.31(14)
N2 C14 C18 117.19(15)
C13 C14 C18 122.50(16)
N2 C15 C16 120.21(14)
N2 C15 C19 118.07(15)
C16 C15 C19 121.72(15)
N3 C32 C31 120.16(13)
N3 C32 C36 117.11(13)
C31 C32 C36 122.72(14)
C30 C34 H34A 109.5
C30 C34 H34B 109.5
H34A C34 H34B 109.5
C30 C34 H34C 109.5
H34A C34 H34C 109.5
H34B C34 H34C 109.5
C14 C18 H18A 109.5
C14 C18 H18B 109.5
H18A C18 H18B 109.5
C14 C18 H18C 109.5
H18A C18 H18C 109.5
H18B C18 H18C 109.5
C31 C35 H35A 109.5
C31 C35 H35B 109.5
H35A C35 H35B 109.5
C31 C35 H35C 109.5
H35A C35 H35C 109.5
H35B C35 H35C 109.5
C32 C36 H36A 109.5
C32 C36 H36B 109.5
H36A C36 H36B 109.5
C32 C36 H36C 109.5
H36A C36 H36C 109.5
H36B C36 H36C 109.5
C16 C20 H20A 109.5
C16 C20 H20B 109.5
H20A C20 H20B 109.5
C16 C20 H20C 109.5
H20A C20 H20C 109.5
H20B C20 H20C 109.5
C13 C17 H17A 109.5
C13 C17 H17B 109.5
H17A C17 H17B 109.5
C13 C17 H17C 109.5
H17A C17 H17C 109.5
H17B C17 H17C 109.5
C15 C19 H19A 109.5
C15 C19 H19B 109.5
H19A C19 H19B 109.5
C15 C19 H19C 109.5
H19A C19 H19C 109.5
H19B C19 H19C 109.5
C29 C33 H33A 109.5
C29 C33 H33B 109.5
H33A C33 H33B 109.5
C29 C33 H33C 109.5
H33A C33 H33C 109.5
H33B C33 H33C 109.5
C22 N6 C23 119.42(12)
C21 N5 C24 119.46(12)
N5 C21 C22 120.57(13)
N5 C21 C25 117.15(13)
C22 C21 C25 122.28(14)
N6 C23 C24 120.29(13)
N6 C23 C27 117.50(14)
C24 C23 C27 122.21(14)
N6 C22 C21 120.12(13)
N6 C22 C26 117.45(14)
C21 C22 C26 122.43(14)
N5 C24 C23 120.12(12)
N5 C24 C28 117.79(13)
C23 C24 C28 122.09(13)
C22 C26 H26A 109.5
C22 C26 H26B 109.5
H26A C26 H26B 109.5
C22 C26 H26C 109.5
H26A C26 H26C 109.5
H26B C26 H26C 109.5
C23 C27 H27A 109.5
C23 C27 H27B 109.5
H27A C27 H27B 109.5
C23 C27 H27C 109.5
H27A C27 H27C 109.5
H27B C27 H27C 109.5
C24 C28 H28A 109.5
C24 C28 H28B 109.5
H28A C28 H28B 109.5
C24 C28 H28C 109.5
H28A C28 H28C 109.5
H28B C28 H28C 109.5
C21 C25 H25A 109.5
C21 C25 H25B 109.5
H25A C25 H25B 109.5
C21 C25 H25C 109.5
H25A C25 H25C 109.5
H25B C25 H25C 109.5

loop_
_geom_bond_atom_site_label_1
_geom_bond_atom_site_label_2
_geom_bond_distance
O6 C11 1.3642(16)
O6 H6 0.8400
O3 C5 1.3620(17)
O3 H3 0.8400
N4 C30 1.3355(18)
N4 C31 1.3368(18)
N1 C13 1.3313(19)
N1 C16 1.340(2)
C9 O5 1.3636(16)
C9 C10 1.385(2)
C9 C8 1.387(2)
O2 C3 1.3646(17)
O2 H2 0.8400
O4 C7 1.3620(17)
O4 H4 0.8400
C2 C3 1.382(2)
C2 C1 1.387(2)
C2 H2A 0.9500
C6 C1 1.382(2)
C6 C5 1.390(2)
C6 H6A 0.9500
C11 C12 1.3841(19)
C11 C10 1.3859(19)
O1 C1 1.3605(17)
O1 H1 0.8400
O5 H5 0.8400
C5 C4 1.382(2)
N3 C29 1.3327(18)
N3 C32 1.3394(18)
C10 H10 0.9500
C12 C7 1.3863(19)
C12 H12 0.9500
C3 C4 1.3850(19)
C30 C29 1.389(2)
C30 C34 1.499(2)
C4 H4A 0.9500
C13 C14 1.385(2)
C13 C17 1.512(2)
N2 C15 1.331(2)
N2 C14 1.336(2)
C8 C7 1.3885(19)
C8 H8 0.9500
C16 C15 1.399(2)
C16 C20 1.493(2)
C31 C32 1.3981(19)
C31 C35 1.491(2)
C29 C33 1.498(2)
C14 C18 1.499(2)
C15 C19 1.494(3)
C32 C36 1.489(2)
C34 H34A 0.9800
C34 H34B 0.9800
C34 H34C 0.9800
C18 H18A 0.9800
C18 H18B 0.9800
C18 H18C 0.9800
C35 H35A 0.9800
C35 H35B 0.9800
C35 H35C 0.9800
C36 H36A 0.9800
C36 H36B 0.9800
C36 H36C 0.9800
C20 H20A 0.9800
C20 H20B 0.9800
C20 H20C 0.9800
C17 H17A 0.9800
C17 H17B 0.9800
C17 H17C 0.9800
C19 H19A 0.9800
C19 H19B 0.9800
C19 H19C 0.9800
C33 H33A 0.9800
C33 H33B 0.9800
C33 H33C 0.9800
N6 C22 1.3371(19)
N6 C23 1.3397(19)
N5 C21 1.3295(18)
N5 C24 1.3423(18)
C21 C22 1.392(2)
C21 C25 1.502(2)
C23 C24 1.390(2)
C23 C27 1.492(2)
C22 C26 1.498(2)
C24 C28 1.497(2)
C26 H26A 0.9800
C26 H26B 0.9800
C26 H26C 0.9800
C27 H27A 0.9800
C27 H27B 0.9800
C27 H27C 0.9800
C28 H28A 0.9800
C28 H28B 0.9800
C28 H28C 0.9800
C25 H25A 0.9800
C25 H25B 0.9800
C25 H25C 0.9800
